data_1514837
loop_
_publ_author_name
'Laskowski, C. A.'
'Morello, G. R.'
'Saouma, C. T.'
'Cundari, T. R.'
'Hillhouse, G. L.'

_publ_section_title
;
 Single-electron oxidation of N-heterocyclic carbene-supported nickel
 amides yielding benzylic C--H activation
;
_journal_issue 1
_journal_name_full 'Chemical Science'
_journal_page_first 170
_journal_paper_doi 10.1039/c2sc21345a
_journal_volume 4
_journal_year 2013
_chemical_formula_sum 'C51 H62 N3 Ni'
_chemical_formula_weight 775.75
_chemical_name_systematic
;
?
;
_space_group_IT_number 14
_symmetry_space_group_name_Hall '-P 2yn'
_symmetry_space_group_name_H-M 'P 1 21/n 1'
_atom_sites_solution_hydrogens geom
_atom_sites_solution_primary direct
_atom_sites_solution_secondary difmap
_audit_creation_method SHELXL-97
_cell_angle_alpha 90.00
_cell_angle_beta 99.232(2)
_cell_angle_gamma 90.00
_cell_formula_units_Z 4
_cell_length_a 12.2859(11)
_cell_length_b 20.3988(17)
_cell_length_c 17.3454(15)
_cell_measurement_temperature 100(2)
_cell_volume 4290.8(6)
_computing_structure_refinement 'SHELXL-97 (Sheldrick, 1997)'
_computing_structure_solution 'SHELXS-97 (Sheldrick, 1990)'
_diffrn_ambient_temperature 100(2)
_diffrn_measured_fraction_theta_full 0.944
_diffrn_measured_fraction_theta_max 0.944
_diffrn_radiation_monochromator graphite
_diffrn_radiation_source 'fine-focus sealed tube'
_diffrn_radiation_type MoK\a
_diffrn_radiation_wavelength 0.71073
_diffrn_reflns_av_R_equivalents 0.0575
_diffrn_reflns_av_sigmaI/netI 0.0991
_diffrn_reflns_limit_h_max 13
_diffrn_reflns_limit_h_min -16
_diffrn_reflns_limit_k_max 16
_diffrn_reflns_limit_k_min -27
_diffrn_reflns_limit_l_max 22
_diffrn_reflns_limit_l_min -22
_diffrn_reflns_number 27399
_diffrn_reflns_theta_full 28.30
_diffrn_reflns_theta_max 28.30
_diffrn_reflns_theta_min 1.55
_exptl_absorpt_coefficient_mu 0.490
_exptl_absorpt_correction_type none
_exptl_absorpt_process_details none
_exptl_crystal_colour block
_exptl_crystal_density_diffrn 1.201
_exptl_crystal_density_method 'not measured'
_exptl_crystal_description red
_exptl_crystal_F_000 1668
_exptl_crystal_size_max 0.8
_exptl_crystal_size_mid 0.2
_exptl_crystal_size_min 0.2
_refine_diff_density_max 0.568
_refine_diff_density_min -0.382
_refine_diff_density_rms 0.064
_refine_ls_extinction_method none
_refine_ls_goodness_of_fit_ref 0.900
_refine_ls_hydrogen_treatment mixed
_refine_ls_matrix_type full
_refine_ls_number_parameters 503
_refine_ls_number_reflns 10072
_refine_ls_number_restraints 0
_refine_ls_restrained_S_all 0.900
_refine_ls_R_factor_all 0.0850
_refine_ls_R_factor_gt 0.0516
_refine_ls_shift/su_max 0.042
_refine_ls_shift/su_mean 0.000
_refine_ls_structure_factor_coef Fsqd
_refine_ls_weighting_details 'calc w=1/[\s^2^(Fo^2^)+(0.0385P)^2^+0.0000P] where P=(Fo^2^+2Fc^2^)/3'
_refine_ls_weighting_scheme calc
_refine_ls_wR_factor_gt 0.0984
_refine_ls_wR_factor_ref 0.1064
_reflns_number_gt 6535
_reflns_number_total 10072
_reflns_threshold_expression >2sigma(I)
_cod_data_source_file c2sc21345a.txt
_cod_data_source_block 4
_cod_original_sg_symbol_H-M P21/n
_cod_database_code 1514837

loop_
_symmetry_equiv_pos_as_xyz
'x, y, z'
'-x+1/2, y+1/2, -z+1/2'
'-x, -y, -z'
'x-1/2, -y-1/2, z-1/2'

loop_
_atom_site_label
_atom_site_type_symbol
_atom_site_fract_x
_atom_site_fract_y
_atom_site_fract_z
_atom_site_U_iso_or_equiv
_atom_site_adp_type
_atom_site_occupancy
_atom_site_symmetry_multiplicity
_atom_site_calc_flag
_atom_site_refinement_flags
Ni1 Ni -0.06018(2) 0.287195(14) 0.816795(17) 0.01811(9) Uani 1 1 d .
N1 N -0.06263(15) 0.20459(9) 0.96267(10) 0.0182(4) Uani 1 1 d .
C3 C 0.10199(19) 0.21750(11) 1.03148(13) 0.0193(5) Uani 1 1 d .
H3A H 0.1652 0.2150 1.0708 0.023 Uiso 1 1 calc R
C21 C 0.18376(18) 0.28917(12) 0.94225(13) 0.0198(5) Uani 1 1 d .
C51 C -0.15000(19) 0.31804(12) 0.70698(13) 0.0201(5) Uani 1 1 d .
N3 N 0.04556(18) 0.35018(10) 0.78995(12) 0.0213(5) Uani 1 1 d .
C316 C 0.08853(19) 0.43149(11) 0.69221(13) 0.0184(5) Uani 1 1 d .
N2 N 0.09095(15) 0.25348(9) 0.96255(10) 0.0165(4) Uani 1 1 d .
C52 C -0.1460(2) 0.25181(12) 0.68263(14) 0.0265(6) Uani 1 1 d .
C312 C -0.08113(19) 0.36837(11) 0.67521(13) 0.0176(5) Uani 1 1 d .
C1 C -0.01087(19) 0.24618(10) 0.91783(12) 0.0160(5) Uani 1 1 d .
C315 C 0.0521(2) 0.45950(11) 0.61971(13) 0.0225(6) Uani 1 1 d .
H31A H 0.0976 0.4911 0.6002 0.027 Uiso 1 1 calc R
C313 C -0.1151(2) 0.39798(11) 0.60362(13) 0.0209(5) Uani 1 1 d .
H31B H -0.1848 0.3872 0.5741 0.025 Uiso 1 1 calc R
C2 C 0.0057(2) 0.18732(11) 1.03100(13) 0.0210(5) Uani 1 1 d .
H2A H -0.0127 0.1590 1.0705 0.025 Uiso 1 1 calc R
C311 C 0.02137(19) 0.38336(11) 0.72142(13) 0.0175(5) Uani 1 1 d .
C25 C 0.3439(2) 0.29236(15) 0.88185(15) 0.0361(7) Uani 1 1 d .
H25A H 0.3918 0.2731 0.8503 0.043 Uiso 1 1 calc R
C16 C -0.2596(2) 0.21986(12) 0.96426(13) 0.0262(6) Uani 1 1 d .
C62 C 0.2959(2) 0.42785(12) 0.72567(14) 0.0234(6) Uani 1 1 d .
C66 C 0.1943(2) 0.50311(11) 0.79473(14) 0.0235(6) Uani 1 1 d .
C61 C 0.1950(2) 0.45352(11) 0.73890(13) 0.0194(5) Uani 1 1 d .
C53 C -0.2278(2) 0.20884(13) 0.69783(15) 0.0348(7) Uani 1 1 d .
H53A H -0.2247 0.1645 0.6814 0.042 Uiso 1 1 calc R
C26 C 0.2498(2) 0.25779(13) 0.89565(14) 0.0283(6) Uani 1 1 d .
C161 C -0.2383(2) 0.29003(12) 0.99162(14) 0.0284(6) Uani 1 1 d .
H16A H -0.1810 0.3086 0.9629 0.034 Uiso 1 1 calc R
C12 C -0.1886(2) 0.11415(12) 0.92347(14) 0.0278(6) Uani 1 1 d .
C314 C -0.0475(2) 0.44341(11) 0.57485(13) 0.0239(6) Uani 1 1 d .
H31C H -0.0695 0.4631 0.5251 0.029 Uiso 1 1 calc R
C221 C 0.1303(2) 0.38454(12) 1.02404(14) 0.0277(6) Uani 1 1 d .
H22A H 0.1084 0.3503 1.0598 0.033 Uiso 1 1 calc R
C11 C -0.1740(2) 0.17993(12) 0.94664(13) 0.0214(5) Uani 1 1 d .
C163 C -0.1926(3) 0.29289(13) 1.07857(16) 0.0454(8) Uani 1 1 d .
H16B H -0.1276 0.2645 1.0898 0.068 Uiso 1 1 calc R
H16C H -0.2490 0.2779 1.1086 0.068 Uiso 1 1 calc R
H16D H -0.1717 0.3381 1.0933 0.068 Uiso 1 1 calc R
C63 C 0.3935(2) 0.45250(12) 0.76740(14) 0.0285(6) Uani 1 1 d .
H63A H 0.4617 0.4356 0.7570 0.034 Uiso 1 1 calc R
C23 C 0.3001(2) 0.38327(13) 0.95810(15) 0.0328(7) Uani 1 1 d .
H23A H 0.3179 0.4259 0.9784 0.039 Uiso 1 1 calc R
C22 C 0.2061(2) 0.35215(12) 0.97429(14) 0.0244(6) Uani 1 1 d .
C162 C -0.3396(2) 0.33432(14) 0.97526(16) 0.0422(8) Uani 1 1 d .
H16E H -0.3698 0.3328 0.9195 0.063 Uiso 1 1 calc R
H16F H -0.3184 0.3794 0.9902 0.063 Uiso 1 1 calc R
H16G H -0.3955 0.3191 1.0056 0.063 Uiso 1 1 calc R
C64 C 0.3945(2) 0.50077(12) 0.82349(15) 0.0279(6) Uani 1 1 d .
C65 C 0.2939(2) 0.52530(12) 0.83596(14) 0.0272(6) Uani 1 1 d .
H65A H 0.2928 0.5586 0.8741 0.033 Uiso 1 1 calc R
C222 C 0.0246(2) 0.41038(12) 0.97464(15) 0.0317(6) Uani 1 1 d .
H22B H -0.0114 0.3749 0.9420 0.048 Uiso 1 1 calc R
H22C H 0.0429 0.4462 0.9413 0.048 Uiso 1 1 calc R
H22D H -0.0253 0.4266 1.0091 0.048 Uiso 1 1 calc R
C55 C -0.3112(2) 0.29053(15) 0.76527(15) 0.0419(8) Uani 1 1 d .
H55A H -0.3673 0.3036 0.7939 0.050 Uiso 1 1 calc R
C13 C -0.2940(2) 0.08885(14) 0.91831(16) 0.0386(7) Uani 1 1 d .
H13A H -0.3077 0.0449 0.9015 0.046 Uiso 1 1 calc R
C56 C -0.2290(2) 0.33595(13) 0.75456(14) 0.0290(6) Uani 1 1 d .
C15 C -0.3636(2) 0.19063(14) 0.95882(15) 0.0346(7) Uani 1 1 d .
H15A H -0.4242 0.2156 0.9703 0.042 Uiso 1 1 calc R
C24 C 0.3676(2) 0.35336(15) 0.91313(16) 0.0385(7) Uani 1 1 d .
H24A H 0.4322 0.3754 0.9034 0.046 Uiso 1 1 calc R
C261 C 0.2218(2) 0.19099(13) 0.85992(16) 0.0344(7) Uani 1 1 d .
H26A H 0.1550 0.1743 0.8799 0.041 Uiso 1 1 calc R
C54 C -0.3134(2) 0.22774(15) 0.73581(15) 0.0373(8) Uani 1 1 d .
C121 C -0.0940(2) 0.07299(12) 0.90293(15) 0.0318(7) Uani 1 1 d .
H12A H -0.0250 0.0881 0.9368 0.038 Uiso 1 1 calc R
C661 C 0.0867(2) 0.53315(12) 0.80769(15) 0.0323(7) Uani 1 1 d .
H66A H 0.1010 0.5672 0.8479 0.048 Uiso 1 1 calc R
H66B H 0.0395 0.4991 0.8248 0.048 Uiso 1 1 calc R
H66C H 0.0496 0.5527 0.7588 0.048 Uiso 1 1 calc R
C521 C -0.0642(2) 0.23088(12) 0.63143(17) 0.0380(7) Uani 1 1 d .
H52A H -0.0968 0.2365 0.5765 0.057 Uiso 1 1 calc R
H52B H -0.0451 0.1847 0.6414 0.057 Uiso 1 1 calc R
H52C H 0.0024 0.2578 0.6432 0.057 Uiso 1 1 calc R
C621 C 0.2980(2) 0.37289(13) 0.66737(15) 0.0364(7) Uani 1 1 d .
H62A H 0.2404 0.3409 0.6733 0.055 Uiso 1 1 calc R
H62B H 0.3702 0.3513 0.6768 0.055 Uiso 1 1 calc R
H62C H 0.2848 0.3908 0.6143 0.055 Uiso 1 1 calc R
C14 C -0.3788(2) 0.12560(15) 0.93687(16) 0.0410(8) Uani 1 1 d .
H14A H -0.4495 0.1063 0.9347 0.049 Uiso 1 1 calc R
C122 C -0.0794(3) 0.08438(13) 0.81799(16) 0.0435(8) Uani 1 1 d .
H12B H -0.0706 0.1314 0.8091 0.065 Uiso 1 1 calc R
H12C H -0.1446 0.0682 0.7831 0.065 Uiso 1 1 calc R
H12D H -0.0139 0.0609 0.8074 0.065 Uiso 1 1 calc R
C223 C 0.1849(2) 0.44084(13) 1.07527(16) 0.0426(8) Uani 1 1 d .
H22E H 0.2529 0.4250 1.1072 0.064 Uiso 1 1 calc R
H22F H 0.1342 0.4566 1.1094 0.064 Uiso 1 1 calc R
H22G H 0.2023 0.4768 1.0418 0.064 Uiso 1 1 calc R
C561 C -0.2347(2) 0.40571(13) 0.78310(15) 0.0365(7) Uani 1 1 d .
H56A H -0.3039 0.4259 0.7582 0.055 Uiso 1 1 calc R
H56B H -0.1723 0.4307 0.7697 0.055 Uiso 1 1 calc R
H56C H -0.2316 0.4057 0.8399 0.055 Uiso 1 1 calc R
C641 C 0.5006(2) 0.52424(14) 0.87107(17) 0.0427(8) Uani 1 1 d .
H64A H 0.4984 0.5720 0.8764 0.064 Uiso 1 1 calc R
H64B H 0.5626 0.5120 0.8449 0.064 Uiso 1 1 calc R
H64C H 0.5099 0.5040 0.9230 0.064 Uiso 1 1 calc R
C123 C -0.1069(3) -0.00032(13) 0.91806(18) 0.0495(9) Uani 1 1 d .
H12E H -0.1158 -0.0071 0.9726 0.074 Uiso 1 1 calc R
H12F H -0.0411 -0.0237 0.9076 0.074 Uiso 1 1 calc R
H12G H -0.1720 -0.0171 0.8836 0.074 Uiso 1 1 calc R
C541 C -0.4078(3) 0.18152(16) 0.74255(17) 0.0593(10) Uani 1 1 d .
H54A H -0.3940 0.1391 0.7194 0.089 Uiso 1 1 calc R
H54B H -0.4767 0.2001 0.7149 0.089 Uiso 1 1 calc R
H54C H -0.4138 0.1754 0.7977 0.089 Uiso 1 1 calc R
C262 C 0.3150(3) 0.14114(15) 0.88197(18) 0.0625(10) Uani 1 1 d .
H26B H 0.2934 0.0990 0.8570 0.094 Uiso 1 1 calc R
H26C H 0.3292 0.1355 0.9388 0.094 Uiso 1 1 calc R
H26D H 0.3820 0.1570 0.8641 0.094 Uiso 1 1 calc R
C263 C 0.1947(3) 0.19503(15) 0.77213(18) 0.0689(12) Uani 1 1 d .
H26E H 0.1327 0.2251 0.7574 0.103 Uiso 1 1 calc R
H26F H 0.1748 0.1514 0.7508 0.103 Uiso 1 1 calc R
H26G H 0.2592 0.2112 0.7512 0.103 Uiso 1 1 calc R
H H 0.104(2) 0.3614(11) 0.8152(14) 0.026(8) Uiso 1 1 d .

loop_
_atom_site_aniso_label
_atom_site_aniso_U_11
_atom_site_aniso_U_22
_atom_site_aniso_U_33
_atom_site_aniso_U_23
_atom_site_aniso_U_13
_atom_site_aniso_U_12
Ni1 0.01713(17) 0.02094(17) 0.01580(15) 0.00436(13) 0.00127(12) -0.00139(14)
N1 0.0186(11) 0.0196(11) 0.0160(10) 0.0025(8) 0.0013(8) -0.0028(8)
C3 0.0208(13) 0.0206(13) 0.0150(11) 0.0009(10) -0.0018(10) 0.0003(11)
C21 0.0135(12) 0.0281(14) 0.0166(12) 0.0098(11) -0.0009(10) 0.0002(11)
C51 0.0185(13) 0.0258(14) 0.0140(12) 0.0053(10) -0.0036(10) -0.0028(10)
N3 0.0177(12) 0.0260(12) 0.0186(11) 0.0052(9) -0.0017(10) -0.0039(9)
C316 0.0222(14) 0.0158(12) 0.0182(12) 0.0004(10) 0.0067(11) 0.0022(10)
N2 0.0170(11) 0.0170(11) 0.0156(10) 0.0024(8) 0.0032(8) 0.0003(8)
C52 0.0230(15) 0.0274(15) 0.0257(14) 0.0053(11) -0.0066(11) -0.0029(11)
C312 0.0202(13) 0.0166(13) 0.0160(12) -0.0014(10) 0.0028(10) 0.0022(10)
C1 0.0168(13) 0.0151(12) 0.0168(11) -0.0024(10) 0.0044(10) -0.0007(10)
C315 0.0283(15) 0.0192(13) 0.0212(13) 0.0030(10) 0.0077(11) -0.0030(11)
C313 0.0214(14) 0.0229(14) 0.0172(12) 0.0016(10) -0.0005(11) 0.0016(10)
C2 0.0254(15) 0.0219(13) 0.0149(12) 0.0046(10) 0.0009(11) -0.0016(11)
C311 0.0207(13) 0.0155(12) 0.0167(12) -0.0002(10) 0.0044(10) 0.0023(10)
C25 0.0195(15) 0.062(2) 0.0291(15) 0.0189(15) 0.0099(12) 0.0147(14)
C16 0.0245(14) 0.0360(16) 0.0179(12) 0.0066(11) 0.0025(11) -0.0042(12)
C62 0.0238(15) 0.0270(15) 0.0208(13) 0.0024(11) 0.0075(11) -0.0009(11)
C66 0.0279(15) 0.0211(14) 0.0226(13) 0.0034(11) 0.0073(12) -0.0022(11)
C61 0.0237(14) 0.0184(13) 0.0167(12) 0.0052(10) 0.0054(11) -0.0027(10)
C53 0.0357(17) 0.0279(15) 0.0340(15) 0.0082(13) -0.0147(13) -0.0099(13)
C26 0.0207(14) 0.0392(17) 0.0245(14) 0.0120(12) 0.0023(12) 0.0088(12)
C161 0.0239(14) 0.0363(16) 0.0265(14) 0.0042(12) 0.0082(12) 0.0056(12)
C12 0.0323(16) 0.0292(15) 0.0197(13) 0.0053(11) -0.0029(12) -0.0112(12)
C314 0.0327(16) 0.0246(14) 0.0141(12) 0.0043(10) 0.0023(11) 0.0002(11)
C221 0.0333(16) 0.0222(14) 0.0254(14) -0.0011(11) -0.0021(12) -0.0068(12)
C11 0.0192(14) 0.0290(15) 0.0151(12) 0.0073(10) -0.0003(10) -0.0074(11)
C163 0.050(2) 0.0370(18) 0.0430(18) -0.0095(14) -0.0110(15) 0.0107(15)
C63 0.0217(15) 0.0340(16) 0.0311(15) 0.0068(12) 0.0083(12) -0.0011(12)
C23 0.0239(16) 0.0353(17) 0.0355(16) 0.0127(13) -0.0062(13) -0.0080(12)
C22 0.0198(14) 0.0276(15) 0.0224(13) 0.0094(11) -0.0075(11) -0.0049(11)
C162 0.0394(19) 0.060(2) 0.0280(15) 0.0023(14) 0.0082(14) 0.0174(15)
C64 0.0272(15) 0.0282(15) 0.0270(14) 0.0069(12) 0.0002(12) -0.0086(12)
C65 0.0361(17) 0.0204(14) 0.0247(14) -0.0020(11) 0.0039(12) -0.0067(12)
C222 0.0353(17) 0.0265(15) 0.0321(15) -0.0029(12) 0.0014(13) 0.0017(12)
C55 0.0325(17) 0.074(2) 0.0203(14) 0.0005(15) 0.0064(13) -0.0172(16)
C13 0.0371(18) 0.0393(18) 0.0364(17) 0.0069(14) -0.0032(14) -0.0157(14)
C56 0.0280(16) 0.0412(17) 0.0183(13) 0.0024(12) 0.0049(12) -0.0067(12)
C15 0.0216(15) 0.056(2) 0.0265(15) 0.0087(13) 0.0055(12) -0.0010(13)
C24 0.0231(16) 0.048(2) 0.0411(18) 0.0232(15) -0.0034(14) -0.0087(14)
C261 0.0318(17) 0.0412(18) 0.0335(16) 0.0012(13) 0.0153(13) 0.0130(13)
C54 0.0368(18) 0.054(2) 0.0169(13) 0.0106(13) -0.0086(13) -0.0251(14)
C121 0.0385(17) 0.0215(15) 0.0324(15) -0.0008(12) -0.0040(13) -0.0027(12)
C661 0.0359(17) 0.0305(16) 0.0315(15) -0.0093(12) 0.0085(13) 0.0017(12)
C521 0.0357(18) 0.0255(16) 0.0508(19) -0.0093(13) 0.0004(15) 0.0014(12)
C621 0.0302(17) 0.0439(18) 0.0373(17) -0.0074(14) 0.0119(14) 0.0072(13)
C14 0.0293(17) 0.057(2) 0.0347(17) 0.0105(15) -0.0006(14) -0.0246(15)
C122 0.057(2) 0.0359(17) 0.0372(17) -0.0024(14) 0.0059(16) 0.0098(15)
C223 0.048(2) 0.0329(17) 0.0419(18) -0.0070(14) -0.0082(15) -0.0067(14)
C561 0.0332(17) 0.0486(19) 0.0313(16) -0.0044(13) 0.0160(14) 0.0047(14)
C641 0.0363(18) 0.0438(19) 0.0446(18) 0.0049(15) -0.0043(15) -0.0158(14)
C123 0.061(2) 0.0285(17) 0.053(2) 0.0030(14) -0.0118(17) -0.0067(15)
C541 0.055(2) 0.089(3) 0.0304(17) 0.0137(17) -0.0039(16) -0.0480(19)
C262 0.086(3) 0.061(2) 0.0387(19) 0.0092(16) 0.0039(19) 0.035(2)
C263 0.104(3) 0.056(2) 0.0375(19) -0.0077(16) -0.017(2) 0.035(2)

loop_
_atom_type_symbol
_atom_type_description
_atom_type_scat_dispersion_real
_atom_type_scat_dispersion_imag
_atom_type_scat_source
C C 0.0033 0.0016 'International Tables Vol C Tables 4.2.6.8 and 6.1.1.4'
H H 0.0000 0.0000 'International Tables Vol C Tables 4.2.6.8 and 6.1.1.4'
N N 0.0061 0.0033 'International Tables Vol C Tables 4.2.6.8 and 6.1.1.4'
Ni Ni 0.3393 1.1124 'International Tables Vol C Tables 4.2.6.8 and 6.1.1.4'

loop_
_geom_angle_atom_site_label_1
_geom_angle_atom_site_label_2
_geom_angle_atom_site_label_3
_geom_angle
N3 Ni1 C1 112.17(9)
N3 Ni1 C51 81.99(9)
C1 Ni1 C51 165.81(9)
N3 Ni1 C56 100.49(9)
C1 Ni1 C56 134.85(9)
C51 Ni1 C56 35.93(8)
N3 Ni1 C52 99.59(9)
C1 Ni1 C52 137.42(9)
C51 Ni1 C52 34.48(8)
C56 Ni1 C52 59.69(8)
C1 N1 C2 111.69(19)
C1 N1 C11 128.10(18)
C2 N1 C11 120.20(18)
C2 C3 N2 105.9(2)
C26 C21 C22 123.7(2)
C26 C21 N2 117.9(2)
C22 C21 N2 118.4(2)
C52 C51 C56 118.5(2)
C52 C51 C312 119.8(2)
C56 C51 C312 121.3(2)
C52 C51 Ni1 86.99(14)
C56 C51 Ni1 82.02(14)
C312 C51 Ni1 106.84(15)
C311 N3 Ni1 118.68(17)
C315 C316 C311 118.9(2)
C315 C316 C61 119.6(2)
C311 C316 C61 121.4(2)
C1 N2 C3 112.56(19)
C1 N2 C21 127.01(18)
C3 N2 C21 120.27(19)
C53 C52 C51 118.9(2)
C53 C52 C521 120.3(2)
C51 C52 C521 120.2(2)
C53 C52 Ni1 102.42(17)
C51 C52 Ni1 58.53(12)
C521 C52 Ni1 114.12(17)
C313 C312 C311 121.9(2)
C313 C312 C51 121.6(2)
C311 C312 C51 116.5(2)
N2 C1 N1 102.12(18)
N2 C1 Ni1 125.90(16)
N1 C1 Ni1 131.98(17)
C314 C315 C316 122.7(2)
C312 C313 C314 120.1(2)
C3 C2 N1 107.7(2)
N3 C311 C312 116.0(2)
N3 C311 C316 126.6(2)
C312 C311 C316 117.4(2)
C24 C25 C26 121.1(2)
C15 C16 C11 116.5(2)
C15 C16 C161 122.2(2)
C11 C16 C161 121.3(2)
C63 C62 C61 119.5(2)
C63 C62 C621 120.7(2)
C61 C62 C621 119.9(2)
C65 C66 C61 119.2(2)
C65 C66 C661 120.8(2)
C61 C66 C661 120.0(2)
C62 C61 C66 119.2(2)
C62 C61 C316 121.4(2)
C66 C61 C316 119.3(2)
C54 C53 C52 122.9(3)
C21 C26 C25 116.1(2)
C21 C26 C261 122.5(2)
C25 C26 C261 121.4(2)
C16 C161 C163 111.3(2)
C16 C161 C162 114.0(2)
C163 C161 C162 108.8(2)
C13 C12 C11 116.7(3)
C13 C12 C121 121.4(2)
C11 C12 C121 121.9(2)
C315 C314 C313 118.9(2)
C22 C221 C222 112.0(2)
C22 C221 C223 113.7(2)
C222 C221 C223 108.6(2)
C16 C11 C12 123.5(2)
C16 C11 N1 118.5(2)
C12 C11 N1 117.5(2)
C64 C63 C62 122.2(2)
C24 C23 C22 120.8(3)
C23 C22 C21 117.0(2)
C23 C22 C221 121.5(2)
C21 C22 C221 121.5(2)
C65 C64 C63 117.4(2)
C65 C64 C641 121.1(2)
C63 C64 C641 121.5(3)
C64 C65 C66 122.5(2)
C54 C55 C56 122.4(3)
C14 C13 C12 121.5(3)
C55 C56 C51 118.7(2)
C55 C56 C561 120.4(2)
C51 C56 C561 120.3(2)
C55 C56 Ni1 104.79(19)
C51 C56 Ni1 62.05(13)
C561 C56 Ni1 108.98(17)
C14 C15 C16 120.6(3)
C25 C24 C23 121.3(3)
C263 C261 C26 111.3(2)
C263 C261 C262 108.8(2)
C26 C261 C262 112.5(2)
C55 C54 C53 117.7(2)
C55 C54 C541 121.4(3)
C53 C54 C541 120.9(3)
C12 C121 C122 110.7(2)
C12 C121 C123 113.3(2)
C122 C121 C123 110.2(2)
C13 C14 C15 121.2(3)

loop_
_geom_bond_atom_site_label_1
_geom_bond_atom_site_label_2
_geom_bond_distance
Ni1 N3 1.936(2)
Ni1 C1 1.949(2)
Ni1 C51 2.137(2)
Ni1 C56 2.396(3)
Ni1 C52 2.502(2)
N1 C1 1.374(3)
N1 C2 1.384(3)
N1 C11 1.443(3)
C3 C2 1.332(3)
C3 N2 1.391(3)
C21 C26 1.390(3)
C21 C22 1.409(3)
C21 N2 1.443(3)
C51 C52 1.419(3)
C51 C56 1.420(3)
C51 C312 1.491(3)
N3 C311 1.359(3)
C316 C315 1.389(3)
C316 C311 1.427(3)
C316 C61 1.493(3)
N2 C1 1.370(3)
C52 C53 1.390(3)
C52 C521 1.506(4)
C312 C313 1.384(3)
C312 C311 1.414(3)
C315 C314 1.380(3)
C313 C314 1.390(3)
C25 C24 1.370(4)
C25 C26 1.407(4)
C16 C15 1.399(3)
C16 C11 1.401(3)
C16 C161 1.517(3)
C62 C63 1.391(3)
C62 C61 1.398(3)
C62 C621 1.513(3)
C66 C65 1.391(3)
C66 C61 1.401(3)
C66 C661 1.506(3)
C53 C54 1.383(4)
C26 C261 1.514(4)
C161 C163 1.524(3)
C161 C162 1.527(3)
C12 C13 1.384(4)
C12 C11 1.404(3)
C12 C121 1.521(4)
C221 C22 1.519(3)
C221 C222 1.530(3)
C221 C223 1.539(3)
C63 C64 1.383(3)
C23 C24 1.370(4)
C23 C22 1.385(3)
C64 C65 1.382(3)
C64 C641 1.505(3)
C55 C54 1.378(4)
C55 C56 1.404(3)
C13 C14 1.363(4)
C56 C561 1.512(3)
C15 C14 1.384(4)
C261 C263 1.508(4)
C261 C262 1.534(4)
C54 C541 1.513(4)
C121 C122 1.530(3)
C121 C123 1.531(3)
